data_7160043
loop_
_publ_author_name
'Wang, Zixiu'
'Huang, Yan'
'Deng, Dandan'
'Li, Shan'
'Yu, Yimei'
'Ye, Yifei'
'Chen, Yi'
'Lei, Jian'

_publ_section_title
;
 Facile synthesis and antifungal evaluation of hypervalent
 organoantimony(iii) and organobismuth(iii) thioates with tridentate
 C,N,C-coordinating ligands
;
_journal_issue 35
_journal_name_full 'Organic &amp; Biomolecular Chemistry'
_journal_page_first 7164
_journal_page_last 7172
_journal_paper_doi 10.1039/D4OB00702F
_journal_volume 22
_journal_year 2024
_chemical_formula_moiety 'C26 H21 Bi Cl N S'
_chemical_formula_sum 'C26 H21 Bi Cl N S'
_chemical_formula_weight 623.93
_space_group_crystal_system monoclinic
_space_group_IT_number 14
_space_group_name_Hall '-P 2ybc'
_space_group_name_H-M_alt 'P 1 21/c 1'
_atom_sites_solution_hydrogens geom
_atom_sites_solution_primary dual
_audit_creation_date 2023-11-21
_audit_creation_method
;
Olex2 1.5-beta
(compiled 2022.04.07 svn.rca3783a0 for OlexSys, GUI svn.r6439)
;
_audit_update_record
;
2024-03-03 deposited with the CCDC.	2024-07-11 downloaded from the CCDC.
;
_cell_angle_alpha 90
_cell_angle_beta 96.2140(10)
_cell_angle_gamma 90
_cell_formula_units_Z 4
_cell_length_a 7.80600(10)
_cell_length_b 13.52470(10)
_cell_length_c 21.4223(2)
_cell_measurement_reflns_used 9877
_cell_measurement_temperature 293.00(10)
_cell_measurement_theta_max 73.8490
_cell_measurement_theta_min 4.1740
_cell_volume 2248.35(4)
_computing_cell_refinement 'CrysAlisPro 1.171.39.33c (Rigaku OD, 2017)'
_computing_data_collection 'CrysAlisPro 1.171.39.33c (Rigaku OD, 2017)'
_computing_data_reduction 'CrysAlisPro 1.171.39.33c (Rigaku OD, 2017)'
_computing_molecular_graphics 'Olex2 1.5-beta (Dolomanov et al., 2009)'
_computing_publication_material 'Olex2 1.5-beta (Dolomanov et al., 2009)'
_computing_structure_refinement 'SHELXL 2018/3 (Sheldrick, 2015)'
_computing_structure_solution 'SHELXT 2014/5 (Sheldrick, 2014)'
_diffrn_ambient_environment air
_diffrn_ambient_temperature 293.00(10)
_diffrn_detector 'CCD plate'
_diffrn_measured_fraction_theta_full 0.999
_diffrn_measured_fraction_theta_max 0.970
_diffrn_measurement_details
;
List of Runs (angles in degrees, time in seconds):

  # Type    Start    End  Width  t~exp~   \w     \q     \k     \f   Frames
#--------------------------------------------------------------------------
  1  \w    -82.00 -32.00   0.50    0.50    --    0.00 -19.00-150.00  100
  2  \w    -32.00  28.00   0.50    0.50    --    0.00 -82.00-120.00  120
  3  \w    -33.00  -8.00   0.50    0.50    --    0.00 -82.00 -60.00   50
  4  \w    -32.00  30.00   0.50    0.50    --    0.00 -82.00  60.00  124
  5  \w      7.00 108.00   0.50    0.50    --   95.80 -30.00-180.00  202
  6  \w    124.00 167.00   0.50    0.50    --   95.80  77.00-150.00   86
  7  \w    128.00 154.00   0.50    0.50    --   95.80  61.00 120.00   52
  8  \w     10.00  98.00   0.50    0.50    --   95.80 -45.00 -30.00  176
  9  \w      8.00  70.00   0.50    0.50    --   95.80 -45.00-180.00  124
 10  \w     76.00 111.00   0.50    0.50    --   95.80 -45.00-180.00   70
 11  \w     72.00 109.00   0.50    0.50    --   95.80  61.00 120.00   74
 12  \w     12.00 105.00   0.50    0.50    --   95.80 -30.00 -30.00  186
 13  \w     72.00 156.00   0.50    0.50    --   95.80  15.00-180.00  168
;
_diffrn_measurement_device 'four-circle diffractometer'
_diffrn_measurement_device_type 'XtaLAB AFC12 (RINC): Kappa single'
_diffrn_measurement_method '\w scans'
_diffrn_orient_matrix_type 'CrysAlisPro convention (1999,Acta A55,543-557)'
_diffrn_orient_matrix_UB_11 -0.0258601000
_diffrn_orient_matrix_UB_12 -0.0757143000
_diffrn_orient_matrix_UB_13 0.0518865000
_diffrn_orient_matrix_UB_21 0.1826903000
_diffrn_orient_matrix_UB_22 -0.0406236000
_diffrn_orient_matrix_UB_23 -0.0042724000
_diffrn_orient_matrix_UB_31 0.0731768000
_diffrn_orient_matrix_UB_32 0.0748060000
_diffrn_orient_matrix_UB_33 0.0502222000
_diffrn_radiation_monochromator mirror
_diffrn_radiation_probe x-ray
_diffrn_radiation_type 'Cu K\a'
_diffrn_radiation_wavelength 1.54184
_diffrn_reflns_av_R_equivalents 0.0224
_diffrn_reflns_av_unetI/netI 0.0192
_diffrn_reflns_Laue_measured_fraction_full 0.999
_diffrn_reflns_Laue_measured_fraction_max 0.970
_diffrn_reflns_limit_h_max 9
_diffrn_reflns_limit_h_min -9
_diffrn_reflns_limit_k_max 16
_diffrn_reflns_limit_k_min -13
_diffrn_reflns_limit_l_max 26
_diffrn_reflns_limit_l_min -20
_diffrn_reflns_number 12325
_diffrn_reflns_point_group_measured_fraction_full 0.999
_diffrn_reflns_point_group_measured_fraction_max 0.970
_diffrn_reflns_theta_full 67.684
_diffrn_reflns_theta_max 74.256
_diffrn_reflns_theta_min 3.872
_diffrn_source 'Rotating-anode X-ray tube'
_diffrn_source_type 'Rigaku (Cu) X-ray Source'
_exptl_absorpt_coefficient_mu 17.441
_exptl_absorpt_correction_T_max 1.00000
_exptl_absorpt_correction_T_min 0.54288
_exptl_absorpt_correction_type multi-scan
_exptl_absorpt_process_details
;
CrysAlisPro 1.171.39.33c (Rigaku Oxford Diffraction, 2017)
Empirical absorption correction using spherical harmonics,
 implemented in SCALE3 ABSPACK scaling algorithm.
;
_exptl_crystal_colour 'clear light colourless'
_exptl_crystal_density_diffrn 1.843
_exptl_crystal_description prism
_exptl_crystal_F_000 1200
_exptl_crystal_size_max 0.13
_exptl_crystal_size_mid 0.11
_exptl_crystal_size_min 0.08
_refine_diff_density_max 0.647
_refine_diff_density_min -1.628
_refine_diff_density_rms 0.109
_refine_ls_extinction_method none
_refine_ls_goodness_of_fit_ref 1.094
_refine_ls_hydrogen_treatment constr
_refine_ls_matrix_type full
_refine_ls_number_parameters 271
_refine_ls_number_reflns 4451
_refine_ls_number_restraints 0
_refine_ls_restrained_S_all 1.094
_refine_ls_R_factor_all 0.0280
_refine_ls_R_factor_gt 0.0269
_refine_ls_shift/su_max 0.001
_refine_ls_shift/su_mean 0.000
_refine_ls_structure_factor_coef Fsqd
_refine_ls_weighting_details 'w=1/[\s^2^(Fo^2^)+(0.0374P)^2^+2.6160P] where P=(Fo^2^+2Fc^2^)/3'
_refine_ls_weighting_scheme calc
_refine_ls_wR_factor_gt 0.0683
_refine_ls_wR_factor_ref 0.0691
_reflns_Friedel_coverage 0.000
_reflns_number_gt 4273
_reflns_number_total 4451
_reflns_threshold_expression 'I > 2\s(I)'
_cod_data_source_file d4ob00702f2.cif
_cod_data_source_block hy-2
_cod_depositor_comments 'Adding full bibliography for 7160041--7160043.cif.'
_cod_database_code 7160043
_shelx_shelxl_version_number 2018/3
_chemical_oxdiff_formula 'C H O N Bi S Cl'
_shelx_space_group_comment
;
The symmetry employed for this shelxl refinement is uniquely defined
by the following loop, which should always be used as a source of
symmetry information in preference to the above space-group names.
They are only intended as comments.
;
_olex2_refinement_description
;
1. Fixed Uiso
 At 1.2 times of:
  All C(H) groups, All C(H,H) groups
2.a Secondary CH2 refined with riding coordinates:
 C7(H7A,H7B), C14(H14A,H14B)
2.b Aromatic/amide H refined with riding coordinates:
 C2(H2), C3(H3), C4(H4), C5(H5), C9(H9), C10(H10), C11(H11), C12(H12),
 C13(H13), C17(H17), C18(H18), C19(H19), C20(H20), C22(H22), C23(H23), C25(H25),
  C26(H26)
;
_olex2_submission_special_instructions 'No special instructions were received'
_oxdiff_exptl_absorpt_empirical_details
;
Empirical correction (ABSPACK) includes:
- Absorption correction using spherical harmonics
- Frame scaling
;
_oxdiff_exptl_absorpt_empirical_full_max 1.482
_oxdiff_exptl_absorpt_empirical_full_min 0.822

loop_
_space_group_symop_operation_xyz
'x, y, z'
'-x, y+1/2, -z+1/2'
'-x, -y, -z'
'x, -y-1/2, z-1/2'

loop_
_atom_site_label
_atom_site_type_symbol
_atom_site_fract_x
_atom_site_fract_y
_atom_site_fract_z
_atom_site_U_iso_or_equiv
_atom_site_adp_type
_atom_site_occupancy
_atom_site_site_symmetry_order
_atom_site_calc_flag
_atom_site_refinement_flags_posn
_atom_site_refinement_flags_adp
_atom_site_refinement_flags_occupancy
_atom_site_disorder_assembly
_atom_site_disorder_group
Bi1 Bi 0.65138(2) 0.63473(2) 0.62759(2) 0.03934(7) Uani 1 1 d . . . . .
Cl1 Cl 0.10609(19) 1.07383(11) 0.58203(7) 0.0782(4) Uani 1 1 d . . . . .
S1 S 0.71955(17) 0.78085(10) 0.55398(7) 0.0672(3) Uani 1 1 d . . . . .
N1 N 0.7248(4) 0.4623(2) 0.69200(13) 0.0356(6) Uani 1 1 d . . . . .
C1 C 0.8184(4) 0.4357(3) 0.58451(18) 0.0421(8) Uani 1 1 d . . . . .
C2 C 0.8771(6) 0.3673(4) 0.5432(3) 0.0587(13) Uani 1 1 d . . . . .
H2 H 0.929677 0.307533 0.558597 0.070 Uiso 1 1 calc R U . . .
C3 C 0.8579(7) 0.3874(5) 0.4784(3) 0.0723(18) Uani 1 1 d . . . . .
H3 H 0.900538 0.341685 0.450238 0.087 Uiso 1 1 calc R U . . .
C4 C 0.7788(7) 0.4718(5) 0.4557(2) 0.0682(15) Uani 1 1 d . . . . .
H4 H 0.763005 0.484050 0.411766 0.082 Uiso 1 1 calc R U . . .
C5 C 0.7225(6) 0.5388(4) 0.49675(19) 0.0559(11) Uani 1 1 d . . . . .
H5 H 0.668179 0.597849 0.480828 0.067 Uiso 1 1 calc R U . . .
C6 C 0.7428(5) 0.5226(3) 0.56114(17) 0.0418(8) Uani 1 1 d . . . . .
C7 C 0.8479(5) 0.4131(3) 0.65418(19) 0.0421(8) Uani 1 1 d . . . . .
H7A H 0.839985 0.340680 0.660120 0.050 Uiso 1 1 calc R U . . .
H7B H 0.966242 0.433677 0.670186 0.050 Uiso 1 1 calc R U . . .
C8 C 0.5704(4) 0.4081(3) 0.69708(17) 0.0368(7) Uani 1 1 d . . . . .
C9 C 0.4991(6) 0.3517(3) 0.6459(2) 0.0489(10) Uani 1 1 d . . . . .
H9 H 0.555145 0.349427 0.608712 0.059 Uiso 1 1 calc R U . . .
C10 C 0.3478(6) 0.2992(4) 0.6489(2) 0.0561(11) Uani 1 1 d . . . . .
H10 H 0.300178 0.262051 0.613550 0.067 Uiso 1 1 calc R U . . .
C11 C 0.2651(5) 0.3006(3) 0.7032(2) 0.0543(11) Uani 1 1 d . . . . .
H11 H 0.161784 0.264315 0.705405 0.065 Uiso 1 1 calc R U . . .
C12 C 0.3349(6) 0.3551(3) 0.7532(2) 0.0544(11) Uani 1 1 d . . . . .
H12 H 0.279439 0.355953 0.790583 0.065 Uiso 1 1 calc R U . . .
C13 C 0.4855(5) 0.4095(3) 0.7509(2) 0.0467(9) Uani 1 1 d . . . . .
H13 H 0.530410 0.447654 0.786125 0.056 Uiso 1 1 calc R U . . .
C14 C 0.8106(6) 0.5067(3) 0.75009(18) 0.0467(9) Uani 1 1 d . . . . .
H14A H 0.865222 0.454040 0.777544 0.056 Uiso 1 1 calc R U . . .
H14B H 0.724027 0.540545 0.773046 0.056 Uiso 1 1 calc R U . . .
C15 C 0.9461(5) 0.5802(3) 0.73468(18) 0.0422(8) Uani 1 1 d . . . . .
C16 C 0.9115(5) 0.6469(3) 0.68522(18) 0.0385(8) Uani 1 1 d . . . . .
C17 C 1.0353(5) 0.7159(3) 0.6739(2) 0.0495(10) Uani 1 1 d . . . . .
H17 H 1.011837 0.762563 0.640999 0.059 Uiso 1 1 calc R U . . .
C18 C 1.1937(6) 0.7174(4) 0.7105(3) 0.0666(14) Uani 1 1 d . . . . .
H18 H 1.278556 0.764303 0.701769 0.080 Uiso 1 1 calc R U . . .
C19 C 1.2282(7) 0.6522(4) 0.7585(3) 0.0700(15) Uani 1 1 d . . . . .
H19 H 1.336331 0.654155 0.783519 0.084 Uiso 1 1 calc R U . . .
C20 C 1.1052(6) 0.5826(4) 0.7711(2) 0.0589(11) Uani 1 1 d . . . . .
H20 H 1.129662 0.536867 0.804545 0.071 Uiso 1 1 calc R U . . .
C21 C 0.5475(6) 0.8624(3) 0.5641(2) 0.0512(10) Uani 1 1 d . . . . .
C22 C 0.5786(6) 0.9607(4) 0.5797(2) 0.0562(11) Uani 1 1 d . . . . .
H22 H 0.694121 0.983529 0.586947 0.067 Uiso 1 1 calc R U . . .
C23 C 0.4456(6) 1.0261(4) 0.5848(2) 0.0575(11) Uani 1 1 d . . . . .
H23 H 0.469137 1.093314 0.595293 0.069 Uiso 1 1 calc R U . . .
C24 C 0.2768(6) 0.9927(3) 0.5746(2) 0.0532(10) Uani 1 1 d . . . . .
C25 C 0.2416(7) 0.8966(4) 0.5594(3) 0.0667(13) Uani 1 1 d . . . . .
H25 H 0.125683 0.874138 0.553035 0.080 Uiso 1 1 calc R U . . .
C26 C 0.3778(7) 0.8310(4) 0.5533(3) 0.0668(13) Uani 1 1 d . . . . .
H26 H 0.353597 0.764311 0.541529 0.080 Uiso 1 1 calc R U . . .

loop_
_atom_site_aniso_label
_atom_site_aniso_U_11
_atom_site_aniso_U_22
_atom_site_aniso_U_33
_atom_site_aniso_U_23
_atom_site_aniso_U_13
_atom_site_aniso_U_12
Bi1 0.03319(9) 0.04464(10) 0.04140(10) 0.00296(5) 0.00954(6) -0.00110(5)
Cl1 0.0753(8) 0.0777(9) 0.0820(9) 0.0153(7) 0.0105(7) 0.0085(7)
S1 0.0648(7) 0.0661(7) 0.0739(8) 0.0256(6) 0.0221(6) -0.0029(6)
N1 0.0331(14) 0.0395(16) 0.0342(14) -0.0029(12) 0.0033(11) -0.0023(12)
C1 0.0287(16) 0.051(2) 0.049(2) -0.0135(17) 0.0128(14) -0.0113(15)
C2 0.046(2) 0.062(3) 0.072(3) -0.030(2) 0.024(2) -0.0173(19)
C3 0.065(3) 0.094(4) 0.065(3) -0.048(3) 0.039(3) -0.043(3)
C4 0.063(3) 0.105(4) 0.039(2) -0.019(3) 0.018(2) -0.043(3)
C5 0.049(2) 0.082(3) 0.038(2) -0.005(2) 0.0097(17) -0.025(2)
C6 0.0327(17) 0.057(2) 0.0367(18) -0.0097(16) 0.0094(14) -0.0156(16)
C7 0.0299(16) 0.045(2) 0.052(2) -0.0069(17) 0.0069(15) 0.0005(15)
C8 0.0353(17) 0.0338(17) 0.0413(18) 0.0081(15) 0.0038(14) 0.0013(14)
C9 0.048(2) 0.056(2) 0.042(2) 0.0047(17) 0.0048(17) -0.0130(18)
C10 0.047(2) 0.060(3) 0.060(3) 0.011(2) -0.0014(19) -0.016(2)
C11 0.037(2) 0.053(2) 0.074(3) 0.021(2) 0.0063(19) -0.0041(17)
C12 0.047(2) 0.059(3) 0.061(3) 0.012(2) 0.023(2) 0.0037(19)
C13 0.044(2) 0.048(2) 0.049(2) 0.0018(18) 0.0115(17) 0.0043(18)
C14 0.056(2) 0.050(2) 0.0330(18) -0.0031(16) -0.0021(16) -0.0081(18)
C15 0.0376(18) 0.047(2) 0.0417(19) -0.0127(16) 0.0019(15) -0.0030(16)
C16 0.0320(17) 0.044(2) 0.0401(19) -0.0138(15) 0.0076(14) -0.0042(14)
C17 0.047(2) 0.051(2) 0.053(2) -0.0178(19) 0.0171(18) -0.0104(18)
C18 0.043(2) 0.069(3) 0.089(4) -0.032(3) 0.012(2) -0.023(2)
C19 0.046(3) 0.077(3) 0.085(4) -0.030(3) -0.006(2) -0.011(2)
C20 0.052(2) 0.064(3) 0.058(3) -0.016(2) -0.009(2) 0.000(2)
C21 0.054(2) 0.054(3) 0.045(2) 0.0162(17) -0.0012(19) -0.0097(18)
C22 0.058(3) 0.062(3) 0.046(2) 0.011(2) -0.0059(19) -0.020(2)
C23 0.069(3) 0.054(3) 0.048(2) 0.0017(19) 0.000(2) -0.011(2)
C24 0.059(3) 0.054(2) 0.045(2) 0.0170(19) 0.0028(18) -0.004(2)
C25 0.055(3) 0.060(3) 0.082(3) 0.021(3) -0.006(2) -0.015(2)
C26 0.064(3) 0.048(2) 0.086(4) 0.010(3) -0.007(3) -0.018(2)

loop_
_atom_type_symbol
_atom_type_description
_atom_type_scat_dispersion_real
_atom_type_scat_dispersion_imag
_atom_type_scat_source
C C 0.0181 0.0091 'International Tables Vol C Tables 4.2.6.8 and 6.1.1.4'
H H 0.0000 0.0000 'International Tables Vol C Tables 4.2.6.8 and 6.1.1.4'
Bi Bi -4.0111 8.9310 'International Tables Vol C Tables 4.2.6.8 and 6.1.1.4'
Cl Cl 0.3639 0.7018 'International Tables Vol C Tables 4.2.6.8 and 6.1.1.4'
N N 0.0311 0.0180 'International Tables Vol C Tables 4.2.6.8 and 6.1.1.4'
S S 0.3331 0.5567 'International Tables Vol C Tables 4.2.6.8 and 6.1.1.4'

loop_
_geom_angle_atom_site_label_1
_geom_angle_atom_site_label_2
_geom_angle_atom_site_label_3
_geom_angle
_geom_angle_site_symmetry_1
_geom_angle_site_symmetry_3
_geom_angle_publ_flag
S1 Bi1 N1 154.29(7) . . ?
C6 Bi1 S1 91.64(11) . . ?
C6 Bi1 N1 71.41(12) . . ?
C6 Bi1 C16 93.83(13) . . ?
C16 Bi1 S1 92.58(11) . . ?
C16 Bi1 N1 70.18(12) . . ?
C21 S1 Bi1 100.99(14) . . ?
C7 N1 Bi1 102.7(2) . . ?
C8 N1 Bi1 110.1(2) . . ?
C8 N1 C7 114.6(3) . . ?
C8 N1 C14 117.1(3) . . ?
C14 N1 Bi1 97.4(2) . . ?
C14 N1 C7 112.5(3) . . ?
C2 C1 C7 117.8(4) . . ?
C6 C1 C2 119.4(4) . . ?
C6 C1 C7 122.7(3) . . ?
C1 C2 H2 120.3 . . ?
C1 C2 C3 119.5(5) . . ?
C3 C2 H2 120.3 . . ?
C2 C3 H3 119.6 . . ?
C4 C3 C2 120.7(4) . . ?
C4 C3 H3 119.6 . . ?
C3 C4 H4 120.4 . . ?
C3 C4 C5 119.3(5) . . ?
C5 C4 H4 120.4 . . ?
C4 C5 H5 119.2 . . ?
C4 C5 C6 121.6(5) . . ?
C6 C5 H5 119.2 . . ?
C1 C6 Bi1 119.7(3) . . ?
C1 C6 C5 119.4(4) . . ?
C5 C6 Bi1 120.8(3) . . ?
N1 C7 C1 114.2(3) . . ?
N1 C7 H7A 108.7 . . ?
N1 C7 H7B 108.7 . . ?
C1 C7 H7A 108.7 . . ?
C1 C7 H7B 108.7 . . ?
H7A C7 H7B 107.6 . . ?
C9 C8 N1 119.2(3) . . ?
C13 C8 N1 122.7(3) . . ?
C13 C8 C9 118.1(4) . . ?
C8 C9 H9 119.6 . . ?
C10 C9 C8 120.8(4) . . ?
C10 C9 H9 119.6 . . ?
C9 C10 H10 119.8 . . ?
C9 C10 C11 120.4(4) . . ?
C11 C10 H10 119.8 . . ?
C10 C11 H11 120.6 . . ?
C12 C11 C10 118.9(4) . . ?
C12 C11 H11 120.6 . . ?
C11 C12 H12 119.2 . . ?
C11 C12 C13 121.5(4) . . ?
C13 C12 H12 119.2 . . ?
C8 C13 C12 120.2(4) . . ?
C8 C13 H13 119.9 . . ?
C12 C13 H13 119.9 . . ?
N1 C14 H14A 109.6 . . ?
N1 C14 H14B 109.6 . . ?
N1 C14 C15 110.3(3) . . ?
H14A C14 H14B 108.1 . . ?
C15 C14 H14A 109.6 . . ?
C15 C14 H14B 109.6 . . ?
C16 C15 C14 120.5(3) . . ?
C20 C15 C14 119.7(4) . . ?
C20 C15 C16 119.8(4) . . ?
C15 C16 Bi1 117.1(3) . . ?
C17 C16 Bi1 123.7(3) . . ?
C17 C16 C15 119.1(4) . . ?
C16 C17 H17 119.8 . . ?
C16 C17 C18 120.5(5) . . ?
C18 C17 H17 119.8 . . ?
C17 C18 H18 119.8 . . ?
C19 C18 C17 120.5(5) . . ?
C19 C18 H18 119.8 . . ?
C18 C19 H19 120.0 . . ?
C18 C19 C20 120.1(5) . . ?
C20 C19 H19 120.0 . . ?
C15 C20 H20 120.0 . . ?
C19 C20 C15 119.9(5) . . ?
C19 C20 H20 120.0 . . ?
C22 C21 S1 120.8(4) . . ?
C22 C21 C26 118.3(5) . . ?
C26 C21 S1 120.8(4) . . ?
C21 C22 H22 119.3 . . ?
C23 C22 C21 121.4(4) . . ?
C23 C22 H22 119.3 . . ?
C22 C23 H23 120.3 . . ?
C22 C23 C24 119.3(4) . . ?
C24 C23 H23 120.3 . . ?
C23 C24 Cl1 120.1(4) . . ?
C25 C24 Cl1 119.0(4) . . ?
C25 C24 C23 120.9(5) . . ?
C24 C25 H25 120.3 . . ?
C24 C25 C26 119.4(5) . . ?
C26 C25 H25 120.3 . . ?
C21 C26 C25 120.7(5) . . ?
C21 C26 H26 119.6 . . ?
C25 C26 H26 119.6 . . ?

loop_
_geom_bond_atom_site_label_1
_geom_bond_atom_site_label_2
_geom_bond_distance
_geom_bond_site_symmetry_2
_geom_bond_publ_flag
Bi1 S1 2.6186(12) . ?
Bi1 N1 2.739(3) . ?
Bi1 C6 2.248(4) . ?
Bi1 C16 2.265(4) . ?
Cl1 C24 1.747(5) . ?
S1 C21 1.769(5) . ?
N1 C7 1.480(4) . ?
N1 C8 1.424(4) . ?
N1 C14 1.476(4) . ?
C1 C2 1.391(6) . ?
C1 C6 1.385(6) . ?
C1 C7 1.517(6) . ?
C2 H2 0.9500 . ?
C2 C3 1.405(8) . ?
C3 H3 0.9500 . ?
C3 C4 1.362(9) . ?
C4 H4 0.9500 . ?
C4 C5 1.368(7) . ?
C5 H5 0.9500 . ?
C5 C6 1.389(5) . ?
C7 H7A 0.9900 . ?
C7 H7B 0.9900 . ?
C8 C9 1.400(6) . ?
C8 C13 1.390(5) . ?
C9 H9 0.9500 . ?
C9 C10 1.385(6) . ?
C10 H10 0.9500 . ?
C10 C11 1.390(7) . ?
C11 H11 0.9500 . ?
C11 C12 1.365(7) . ?
C12 H12 0.9500 . ?
C12 C13 1.392(6) . ?
C13 H13 0.9500 . ?
C14 H14A 0.9900 . ?
C14 H14B 0.9900 . ?
C14 C15 1.514(6) . ?
C15 C16 1.395(6) . ?
C15 C20 1.394(5) . ?
C16 C17 1.383(5) . ?
C17 H17 0.9500 . ?
C17 C18 1.390(7) . ?
C18 H18 0.9500 . ?
C18 C19 1.360(8) . ?
C19 H19 0.9500 . ?
C19 C20 1.391(8) . ?
C20 H20 0.9500 . ?
C21 C22 1.386(6) . ?
C21 C26 1.387(7) . ?
C22 H22 0.9500 . ?
C22 C23 1.377(7) . ?
C23 H23 0.9500 . ?
C23 C24 1.387(6) . ?
C24 C25 1.360(7) . ?
C25 H25 0.9500 . ?
C25 C26 1.402(8) . ?
C26 H26 0.9500 . ?

loop_
_geom_torsion_atom_site_label_1
_geom_torsion_atom_site_label_2
_geom_torsion_atom_site_label_3
_geom_torsion_atom_site_label_4
_geom_torsion
_geom_torsion_site_symmetry_1
_geom_torsion_site_symmetry_2
_geom_torsion_site_symmetry_3
_geom_torsion_site_symmetry_4
_geom_torsion_publ_flag
Bi1 S1 C21 C22 128.3(3) . . . . ?
Bi1 S1 C21 C26 -55.2(4) . . . . ?
Bi1 N1 C7 C1 -31.5(3) . . . . ?
Bi1 N1 C8 C9 80.0(4) . . . . ?
Bi1 N1 C8 C13 -99.3(3) . . . . ?
Bi1 N1 C14 C15 -49.7(3) . . . . ?
Bi1 C16 C17 C18 -178.5(3) . . . . ?
Cl1 C24 C25 C26 179.9(4) . . . . ?
S1 C21 C22 C23 177.0(4) . . . . ?
S1 C21 C26 C25 -178.0(4) . . . . ?
N1 C8 C9 C10 -179.1(4) . . . . ?
N1 C8 C13 C12 180.0(4) . . . . ?
N1 C14 C15 C16 43.5(5) . . . . ?
N1 C14 C15 C20 -138.0(4) . . . . ?
C1 C2 C3 C4 -1.6(7) . . . . ?
C2 C1 C6 Bi1 -179.0(3) . . . . ?
C2 C1 C6 C5 1.8(5) . . . . ?
C2 C1 C7 N1 -155.4(3) . . . . ?
C2 C3 C4 C5 2.0(7) . . . . ?
C3 C4 C5 C6 -0.5(7) . . . . ?
C4 C5 C6 Bi1 179.4(3) . . . . ?
C4 C5 C6 C1 -1.4(6) . . . . ?
C6 C1 C2 C3 -0.3(6) . . . . ?
C6 C1 C7 N1 27.4(5) . . . . ?
C7 N1 C8 C9 -35.1(5) . . . . ?
C7 N1 C8 C13 145.5(4) . . . . ?
C7 N1 C14 C15 57.3(4) . . . . ?
C7 C1 C2 C3 -177.6(4) . . . . ?
C7 C1 C6 Bi1 -1.8(5) . . . . ?
C7 C1 C6 C5 178.9(3) . . . . ?
C8 N1 C7 C1 87.9(4) . . . . ?
C8 N1 C14 C15 -166.9(3) . . . . ?
C8 C9 C10 C11 -0.8(7) . . . . ?
C9 C8 C13 C12 0.6(6) . . . . ?
C9 C10 C11 C12 0.5(7) . . . . ?
C10 C11 C12 C13 0.5(7) . . . . ?
C11 C12 C13 C8 -1.0(7) . . . . ?
C13 C8 C9 C10 0.3(6) . . . . ?
C14 N1 C7 C1 -135.2(3) . . . . ?
C14 N1 C8 C9 -170.0(4) . . . . ?
C14 N1 C8 C13 10.7(5) . . . . ?
C14 C15 C16 Bi1 -2.7(5) . . . . ?
C14 C15 C16 C17 177.3(3) . . . . ?
C14 C15 C20 C19 -177.8(4) . . . . ?
C15 C16 C17 C18 1.5(6) . . . . ?
C16 C15 C20 C19 0.7(6) . . . . ?
C16 C17 C18 C19 -1.2(7) . . . . ?
C17 C18 C19 C20 0.6(8) . . . . ?
C18 C19 C20 C15 -0.4(8) . . . . ?
C20 C15 C16 Bi1 178.8(3) . . . . ?
C20 C15 C16 C17 -1.2(6) . . . . ?
C21 C22 C23 C24 0.4(7) . . . . ?
C22 C21 C26 C25 -1.5(7) . . . . ?
C22 C23 C24 Cl1 179.0(3) . . . . ?
C22 C23 C24 C25 -0.2(7) . . . . ?
C23 C24 C25 C26 -0.9(7) . . . . ?
C24 C25 C26 C21 1.7(8) . . . . ?
C26 C21 C22 C23 0.4(7) . . . . ?
